data_7204624
loop_
_publ_author_name
'Kamiyama, Asako'
'Noguchi, Tomoko'
'Kajiwara, Takashi'
'Ito, Tasuku'

_publ_section_title
;
 Controlling the construction of trinuclear, 1-D, and 2-D
 Ni(ii)Fe(ii)/Fe(ii)Fe(ii) complexes: selective syntheses, structures,
 and magnetic properties
;
_journal_issue 40
_journal_name_full CrystEngComm
_journal_page_first 231
_journal_paper_doi 10.1039/b302413j
_journal_volume 5
_journal_year 2003
_chemical_formula_sum 'C30 H35 Cl2 Fe N7 Ni O18'
_chemical_formula_weight 967.11
_chemical_name_systematic
;
?
;
_space_group_IT_number 15
_symmetry_cell_setting monoclinic
_symmetry_space_group_name_Hall '-C 2yc'
_symmetry_space_group_name_H-M 'C 1 2/c 1'
_atom_sites_solution_hydrogens geom
_atom_sites_solution_primary direct
_atom_sites_solution_secondary difmap
_audit_creation_method SHELXL-97
_cell_angle_alpha 90.00
_cell_angle_beta 103.6690(10)
_cell_angle_gamma 90.00
_cell_formula_units_Z 4
_cell_length_a 10.4799(4)
_cell_length_b 19.5611(6)
_cell_length_c 20.0708(7)
_cell_measurement_reflns_used 5581
_cell_measurement_temperature 200(2)
_cell_measurement_theta_max 27.57
_cell_measurement_theta_min 2.08
_cell_volume 3997.9(2)
_computing_cell_refinement 'Bruker SMART'
_computing_data_collection 'Bruker SMART'
_computing_data_reduction 'Bruker SHELXTL'
_computing_molecular_graphics 'Bruker SHELXTL'
_computing_publication_material 'Bruker SHELXTL'
_computing_structure_refinement 'SHELXL-97 (Sheldrick, 1997)'
_computing_structure_solution ' DIRDIF94 (PATTY) (Beurskens et al., 1994) '
_diffrn_ambient_temperature 200(2)
_diffrn_measured_fraction_theta_full 0.995
_diffrn_measured_fraction_theta_max 0.995
_diffrn_measurement_device_type 'CCD area detector'
_diffrn_measurement_method 'phi and omega scans'
_diffrn_radiation_monochromator graphite
_diffrn_radiation_source 'fine-focus sealed tube'
_diffrn_radiation_type MoK\a
_diffrn_radiation_wavelength 0.71073
_diffrn_reflns_av_R_equivalents 0.0523
_diffrn_reflns_av_sigmaI/netI 0.0441
_diffrn_reflns_limit_h_max 13
_diffrn_reflns_limit_h_min -13
_diffrn_reflns_limit_k_max 25
_diffrn_reflns_limit_k_min -15
_diffrn_reflns_limit_l_max 26
_diffrn_reflns_limit_l_min -26
_diffrn_reflns_number 16370
_diffrn_reflns_theta_full 27.57
_diffrn_reflns_theta_max 27.57
_diffrn_reflns_theta_min 2.08
_exptl_absorpt_coefficient_mu 1.051
_exptl_absorpt_correction_T_max 0.862075
_exptl_absorpt_correction_T_min 0.617430
_exptl_absorpt_correction_type multi-scan
_exptl_crystal_colour black
_exptl_crystal_density_diffrn 1.607
_exptl_crystal_density_method 'not measured'
_exptl_crystal_description prism
_exptl_crystal_F_000 1984
_exptl_crystal_size_max 0.2
_exptl_crystal_size_mid 0.1
_exptl_crystal_size_min 0.1
_refine_diff_density_max 0.728
_refine_diff_density_min -0.514
_refine_diff_density_rms 0.082
_refine_ls_extinction_method none
_refine_ls_goodness_of_fit_ref 1.000
_refine_ls_hydrogen_treatment mixed
_refine_ls_matrix_type full
_refine_ls_number_parameters 308
_refine_ls_number_reflns 4617
_refine_ls_number_restraints 0
_refine_ls_restrained_S_all 1.000
_refine_ls_R_factor_all 0.0581
_refine_ls_R_factor_gt 0.0396
_refine_ls_shift/su_max 0.076
_refine_ls_shift/su_mean 0.003
_refine_ls_structure_factor_coef Fsqd
_refine_ls_weighting_details 'calc w=1/[\s^2^(Fo^2^)+(0.0697P)^2^+0.0000P] where P=(Fo^2^+2Fc^2^)/3'
_refine_ls_weighting_scheme calc
_refine_ls_wR_factor_gt 0.1040
_refine_ls_wR_factor_ref 0.1123
_reflns_number_gt 3486
_reflns_number_total 4617
_reflns_threshold_expression >2sigma(I)
_cod_data_source_file b302413j.txt
_cod_data_source_block complex4c
_cod_depositor_comments
;
The following automatic conversions were performed:
'_symmetry_cell_setting' value 'Monoclinic' changed to 'monoclinic'
according to '/home/saulius/struct/CIF-dictionaries/cif_core.dic'
dictionary named 'cif_core.dic' version 2.4.1 from
2010-06-29.

'_exptl_absorpt_correction_type' value ' multi scan ' changed
to 'multi-scan' according to
'/home/saulius/struct/CIF-dictionaries/cif_core.dic' dictionary named
'cif_core.dic' version 2.4.1 from 2010-06-29.

Automatic conversion script
Id: cif_fix_enum 1527 2010-12-29 10:47:43Z saulius 
;
_cod_original_sg_symbol_H-M C2/c
_cod_database_code 7204624

loop_
_symmetry_equiv_pos_as_xyz
'x, y, z'
'-x, y, -z+1/2'
'x+1/2, y+1/2, z'
'-x+1/2, y+1/2, -z+1/2'
'-x, -y, -z'
'x, -y, z-1/2'
'-x+1/2, -y+1/2, -z'
'x+1/2, -y+1/2, z-1/2'

loop_
_atom_site_label
_atom_site_type_symbol
_atom_site_fract_x
_atom_site_fract_y
_atom_site_fract_z
_atom_site_U_iso_or_equiv
_atom_site_adp_type
_atom_site_occupancy
_atom_site_symmetry_multiplicity
_atom_site_calc_flag
_atom_site_refinement_flags
_atom_site_disorder_assembly
_atom_site_disorder_group
Ni1 Ni 0.0000 0.279269(11) 0.2500 0.01912(6) Uani 1 2 d S . .
Fe1 Fe 0.5000 0.230906(13) 0.2500 0.02249(7) Uani 1 2 d S . .
Cl1 Cl 0.26173(4) 0.42494(2) 0.06461(2) 0.04058(10) Uani 1 1 d . . .
O1 O 0.40081(8) 0.30386(5) 0.29388(5) 0.0266(2) Uani 1 1 d . . .
O2 O 0.32177(9) 0.22035(5) 0.17892(5) 0.0250(2) Uani 1 1 d . . .
O3 O 0.43011(9) 0.15367(5) 0.30714(5) 0.0307(3) Uani 1 1 d . . .
H3A H 0.4466(19) 0.1640(9) 0.3482(10) 0.065(6) Uiso 1 1 d . . .
O4 O 0.38770(11) 0.44855(7) 0.05978(7) 0.0589(4) Uani 1 1 d . A .
O5 O 0.1980(2) 0.47733(11) 0.09186(14) 0.1104(7) Uani 0.70 1 d P A 1
O5B O 0.1796(4) 0.4763(3) 0.0686(4) 0.0999(19) Uani 0.30 1 d P A 2
O6 O 0.1804(3) 0.41731(13) -0.00376(13) 0.0990(9) Uani 0.70 1 d P A 1
O6B O 0.2087(5) 0.3949(3) 0.0016(3) 0.1434(18) Uani 0.30 1 d P A 2
O7 O 0.2620(2) 0.36368(10) 0.09759(13) 0.0849(8) Uani 0.70 1 d P A 1
O7B O 0.2757(5) 0.3893(4) 0.1279(3) 0.140(3) Uani 0.30 1 d P A 2
O8 O 0.0941(2) 1.05431(11) 0.23761(13) 0.1552(10) Uani 1 1 d . . .
O9 O 0.47100(15) 0.16631(8) 0.44133(7) 0.0684(5) Uani 1 1 d . . .
H9A H 0.5390 0.1426 0.4552 0.103 Uiso 1 1 calc R . .
N1 N 0.09241(10) 0.35278(5) 0.32179(6) 0.0221(3) Uani 1 1 d . . .
N2 N 0.18599(10) 0.27518(5) 0.23852(6) 0.0204(3) Uani 1 1 d . . .
N3 N -0.01740(10) 0.20607(6) 0.17164(6) 0.0232(3) Uani 1 1 d . . .
N4 N 0.0000 1.02453(17) 0.2500 0.0910(11) Uani 1 2 d S . .
C1 C 0.03785(13) 0.39313(7) 0.36133(7) 0.0281(4) Uani 1 1 d . . .
H1 H -0.0544 0.3911 0.3566 0.034 Uiso 1 1 calc R . .
C2 C 0.11119(14) 0.43780(7) 0.40895(8) 0.0326(4) Uani 1 1 d . . .
H2 H 0.0697 0.4659 0.4362 0.039 Uiso 1 1 calc R . .
C3 C 0.24529(14) 0.44094(7) 0.41627(8) 0.0322(4) Uani 1 1 d . . .
H3 H 0.2971 0.4718 0.4480 0.039 Uiso 1 1 calc R . .
C4 C 0.30324(14) 0.39872(7) 0.37693(8) 0.0292(4) Uani 1 1 d . . .
H4 H 0.3957 0.3991 0.3820 0.035 Uiso 1 1 calc R . .
C5 C 0.22395(12) 0.35579(7) 0.32980(7) 0.0226(3) Uani 1 1 d . . .
C6 C 0.27956(12) 0.30918(6) 0.28459(7) 0.0212(3) Uani 1 1 d . . .
C7 C 0.21303(12) 0.23210(6) 0.19139(7) 0.0203(3) Uani 1 1 d . . .
C8 C 0.09530(12) 0.19372(7) 0.15270(7) 0.0223(3) Uani 1 1 d . . .
C9 C 0.10514(14) 0.14703(8) 0.10258(8) 0.0320(4) Uani 1 1 d . . .
H9 H 0.1862 0.1399 0.0902 0.038 Uiso 1 1 calc R . .
C10 C -0.00695(15) 0.11073(9) 0.07065(9) 0.0431(5) Uani 1 1 d . . .
H10 H -0.0038 0.0780 0.0361 0.052 Uiso 1 1 calc R . .
C11 C -0.12307(15) 0.12310(8) 0.09015(8) 0.0415(4) Uani 1 1 d . . .
H11 H -0.2008 0.0990 0.0691 0.050 Uiso 1 1 calc R . .
C12 C -0.12439(13) 0.17078(7) 0.14037(8) 0.0318(4) Uani 1 1 d . . .
H12 H -0.2045 0.1790 0.1534 0.038 Uiso 1 1 calc R . .
C13 C 0.4342(2) 0.08097(10) 0.29648(13) 0.0772(7) Uani 1 1 d . . .
C14 C 0.4590(4) 0.05843(16) 0.2364(2) 0.0545(11) Uani 0.50 1 d P . .
C15 C 0.0000 0.95346(16) 0.2500 0.0965(14) Uani 1 2 d S . .
H15A H -0.0393 0.9368 0.2867 0.145 Uiso 0.50 1 calc PR . .
H15B H 0.0905 0.9368 0.2577 0.145 Uiso 0.50 1 calc PR . .
H15C H -0.0512 0.9368 0.2057 0.145 Uiso 0.50 1 calc PR . .
C16 C 0.4901(4) 0.23147(13) 0.47154(16) 0.1236(14) Uani 1 1 d . . .
H16A H 0.4968 0.2275 0.5209 0.185 Uiso 1 1 calc R . .
H16B H 0.4157 0.2610 0.4509 0.185 Uiso 1 1 calc R . .
H16C H 0.5713 0.2514 0.4639 0.185 Uiso 1 1 calc R . .

loop_
_atom_site_aniso_label
_atom_site_aniso_U_11
_atom_site_aniso_U_22
_atom_site_aniso_U_33
_atom_site_aniso_U_23
_atom_site_aniso_U_13
_atom_site_aniso_U_12
Ni1 0.01075(9) 0.02372(12) 0.02383(11) 0.000 0.00595(8) 0.000
Fe1 0.01108(10) 0.02612(14) 0.03170(14) 0.000 0.00790(10) 0.000
Cl1 0.03341(16) 0.0441(2) 0.0496(2) 0.00513(17) 0.02047(15) 0.00048(16)
O1 0.0127(4) 0.0298(5) 0.0377(5) -0.0055(4) 0.0068(4) 0.0002(4)
O2 0.0160(4) 0.0337(5) 0.0276(5) -0.0018(4) 0.0097(3) 0.0021(4)
O3 0.0285(5) 0.0327(5) 0.0334(5) 0.0018(4) 0.0124(4) -0.0033(4)
O4 0.0283(5) 0.0787(9) 0.0745(8) 0.0174(7) 0.0220(5) 0.0018(6)
O5 0.1047(11) 0.0605(11) 0.2079(18) -0.0666(12) 0.1208(11) -0.0326(10)
O5B 0.033(2) 0.093(3) 0.185(5) 0.095(3) 0.049(3) 0.044(2)
O6 0.0827(16) 0.1098(16) 0.0859(16) 0.0424(14) -0.0174(13) -0.0405(13)
O6B 0.104(3) 0.224(4) 0.140(3) -0.161(3) 0.104(2) -0.099(3)
O7 0.0884(15) 0.0595(11) 0.1102(16) 0.0510(11) 0.0300(13) 0.0087(11)
O7B 0.040(3) 0.272(7) 0.113(3) 0.136(4) 0.032(2) 0.026(4)
O8 0.1410(17) 0.1532(17) 0.162(2) 0.0650(15) 0.0160(16) -0.0538(15)
O9 0.0802(10) 0.0770(9) 0.0423(7) 0.0010(7) 0.0031(7) 0.0091(8)
N1 0.0153(4) 0.0246(5) 0.0275(6) -0.0009(4) 0.0072(4) 0.0006(4)
N2 0.0123(4) 0.0241(5) 0.0259(5) -0.0021(4) 0.0068(4) -0.0012(4)
N3 0.0160(5) 0.0276(6) 0.0273(6) -0.0022(5) 0.0076(4) -0.0009(4)
N4 0.107(2) 0.0862(19) 0.0736(19) 0.000 0.0093(18) 0.000
C1 0.0217(6) 0.0315(7) 0.0339(7) -0.0024(6) 0.0123(5) 0.0028(5)
C2 0.0318(7) 0.0338(7) 0.0339(7) -0.0070(6) 0.0110(6) 0.0050(6)
C3 0.0290(7) 0.0319(7) 0.0335(8) -0.0077(6) 0.0029(6) -0.0004(6)
C4 0.0212(6) 0.0309(7) 0.0343(7) -0.0043(6) 0.0043(6) -0.0010(5)
C5 0.0165(5) 0.0234(6) 0.0284(7) 0.0006(5) 0.0061(5) 0.0001(5)
C6 0.0153(5) 0.0208(6) 0.0280(6) 0.0019(5) 0.0062(5) -0.0007(5)
C7 0.0137(5) 0.0246(6) 0.0228(6) 0.0040(5) 0.0051(5) 0.0006(5)
C8 0.0164(5) 0.0246(6) 0.0261(6) -0.0005(5) 0.0056(5) 0.0003(5)
C9 0.0243(6) 0.0389(8) 0.0344(7) -0.0096(6) 0.0100(6) -0.0009(6)
C10 0.0323(7) 0.0507(9) 0.0481(9) -0.0256(7) 0.0131(7) -0.0077(7)
C11 0.0266(7) 0.0482(9) 0.0491(9) -0.0200(7) 0.0076(7) -0.0107(7)
C12 0.0187(6) 0.0388(8) 0.0388(8) -0.0098(6) 0.0088(6) -0.0048(6)
C13 0.1158(15) 0.0280(9) 0.1087(15) -0.0036(10) 0.0683(12) -0.0079(10)
C14 0.074(3) 0.0330(16) 0.067(2) -0.0071(17) 0.0376(18) -0.0101(15)
C15 0.152(3) 0.0495(19) 0.096(3) 0.000 0.045(2) 0.000
C16 0.198(4) 0.0705(17) 0.0744(18) -0.0168(14) -0.023(2) 0.0351(18)

loop_
_atom_type_symbol
_atom_type_description
_atom_type_scat_dispersion_real
_atom_type_scat_dispersion_imag
_atom_type_scat_source
C C 0.0033 0.0016 'International Tables Vol C Tables 4.2.6.8 and 6.1.1.4'
H H 0.0000 0.0000 'International Tables Vol C Tables 4.2.6.8 and 6.1.1.4'
N N 0.0061 0.0033 'International Tables Vol C Tables 4.2.6.8 and 6.1.1.4'
O O 0.0106 0.0060 'International Tables Vol C Tables 4.2.6.8 and 6.1.1.4'
Cl Cl 0.1484 0.1585 'International Tables Vol C Tables 4.2.6.8 and 6.1.1.4'
Ni Ni 0.3393 1.1124 'International Tables Vol C Tables 4.2.6.8 and 6.1.1.4'
Fe Fe 0.3463 0.8444 'International Tables Vol C Tables 4.2.6.8 and 6.1.1.4'

loop_
_geom_angle_atom_site_label_1
_geom_angle_atom_site_label_2
_geom_angle_atom_site_label_3
_geom_angle
_geom_angle_site_symmetry_1
_geom_angle_site_symmetry_3
_geom_angle_publ_flag
N2 Ni1 N2 175.46(6) 2 . ?
N2 Ni1 N3 78.64(4) 2 2 ?
N2 Ni1 N3 98.22(4) . 2 ?
N2 Ni1 N3 98.22(4) 2 . ?
N2 Ni1 N3 78.64(4) . . ?
N3 Ni1 N3 94.16(6) 2 . ?
N2 Ni1 N1 104.46(4) 2 . ?
N2 Ni1 N1 78.72(4) . . ?
N3 Ni1 N1 90.49(4) 2 . ?
N3 Ni1 N1 157.31(4) . . ?
N2 Ni1 N1 78.72(4) 2 2 ?
N2 Ni1 N1 104.46(4) . 2 ?
N3 Ni1 N1 157.31(4) 2 2 ?
N3 Ni1 N1 90.49(4) . 2 ?
N1 Ni1 N1 93.72(6) . 2 ?
N2 Ni1 Fe1 165.98(3) 2 . ?
N2 Ni1 Fe1 10.17(3) . . ?
N3 Ni1 Fe1 88.14(3) 2 . ?
N3 Ni1 Fe1 77.90(3) . . ?
N1 Ni1 Fe1 80.08(3) . . ?
N1 Ni1 Fe1 114.54(3) 2 . ?
O2 Fe1 O2 168.58(5) 2_655 . ?
O2 Fe1 O1 103.64(4) 2_655 . ?
O2 Fe1 O1 84.30(3) . . ?
O2 Fe1 O1 84.30(3) 2_655 2_655 ?
O2 Fe1 O1 103.64(4) . 2_655 ?
O1 Fe1 O1 93.34(5) . 2_655 ?
O2 Fe1 O3 86.06(4) 2_655 2_655 ?
O2 Fe1 O3 85.84(4) . 2_655 ?
O1 Fe1 O3 170.13(3) . 2_655 ?
O1 Fe1 O3 89.36(4) 2_655 2_655 ?
O2 Fe1 O3 85.84(4) 2_655 . ?
O2 Fe1 O3 86.06(4) . . ?
O1 Fe1 O3 89.36(4) . . ?
O1 Fe1 O3 170.13(3) 2_655 . ?
O3 Fe1 O3 89.57(6) 2_655 . ?
O2 Fe1 Ni1 138.03(3) 2_655 . ?
O2 Fe1 Ni1 44.92(3) . . ?
O1 Fe1 Ni1 44.58(2) . . ?
O1 Fe1 Ni1 117.93(2) 2_655 . ?
O3 Fe1 Ni1 126.16(3) 2_655 . ?
O3 Fe1 Ni1 70.26(3) . . ?
O5B Cl1 O7 123.8(3) . . ?
O5B Cl1 O6B 104.4(4) . . ?
O7 Cl1 O6B 91.4(3) . . ?
O5B Cl1 O5 19.2(3) . . ?
O7 Cl1 O5 113.43(16) . . ?
O6B Cl1 O5 122.7(3) . . ?
O5B Cl1 O4 112.4(2) . . ?
O7 Cl1 O4 114.91(12) . . ?
O6B Cl1 O4 104.7(2) . . ?
O5 Cl1 O4 108.92(11) . . ?
O5B Cl1 O7B 104.2(4) . . ?
O7 Cl1 O7B 32.1(3) . . ?
O6B Cl1 O7B 122.7(4) . . ?
O5 Cl1 O7B 88.2(3) . . ?
O4 Cl1 O7B 108.5(2) . . ?
O5B Cl1 O6 83.7(3) . . ?
O7 Cl1 O6 107.62(14) . . ?
O6B Cl1 O6 21.3(3) . . ?
O5 Cl1 O6 102.60(15) . . ?
O4 Cl1 O6 108.53(13) . . ?
O7B Cl1 O6 135.2(3) . . ?
C6 O1 Fe1 126.07(8) . . ?
C7 O2 Fe1 124.16(8) . . ?
C13 O3 Fe1 126.50(12) . . ?
C1 N1 C5 118.06(11) . . ?
C1 N1 Ni1 128.09(9) . . ?
C5 N1 Ni1 113.77(9) . . ?
C7 N2 C6 123.30(11) . . ?
C7 N2 Ni1 118.33(8) . . ?
C6 N2 Ni1 117.79(9) . . ?
C12 N3 C8 117.94(12) . . ?
C12 N3 Ni1 128.04(10) . . ?
C8 N3 Ni1 114.00(8) . . ?
O8 N4 O8 123.0(4) . 2 ?
O8 N4 C15 118.51(18) . . ?
O8 N4 C15 118.51(18) 2 . ?
N1 C1 C2 122.36(13) . . ?
C3 C2 C1 119.12(14) . . ?
C4 C3 C2 119.20(13) . . ?
C3 C4 C5 118.68(13) . . ?
N1 C5 C4 122.56(13) . . ?
N1 C5 C6 115.70(11) . . ?
C4 C5 C6 121.75(12) . . ?
O1 C6 N2 127.66(12) . . ?
O1 C6 C5 119.32(11) . . ?
N2 C6 C5 112.97(11) . . ?
O2 C7 N2 127.72(11) . . ?
O2 C7 C8 119.02(12) . . ?
N2 C7 C8 113.22(11) . . ?
N3 C8 C9 123.12(12) . . ?
N3 C8 C7 115.78(12) . . ?
C9 C8 C7 121.06(12) . . ?
C8 C9 C10 118.19(14) . . ?
C11 C10 C9 118.89(15) . . ?
C12 C11 C10 119.15(14) . . ?
N3 C12 C11 122.70(14) . . ?
C14 C13 O3 117.9(2) . . ?
C14 C13 C14 36.5(3) . 2_655 ?
O3 C13 C14 114.1(2) . 2_655 ?
C14 C14 C13 79.4(6) 2_655 . ?
C14 C14 C13 64.1(5) 2_655 2_655 ?
C13 C14 C13 127.9(3) . 2_655 ?

loop_
_geom_bond_atom_site_label_1
_geom_bond_atom_site_label_2
_geom_bond_distance
_geom_bond_site_symmetry_2
_geom_bond_publ_flag
Ni1 N2 2.0176(11) 2 ?
Ni1 N2 2.0176(11) . ?
Ni1 N3 2.1028(11) 2 ?
Ni1 N3 2.1028(11) . ?
Ni1 N1 2.1029(10) . ?
Ni1 N1 2.1029(10) 2 ?
Ni1 Fe1 5.3247(2) . ?
Fe1 O2 2.0754(8) 2_655 ?
Fe1 O2 2.0754(8) . ?
Fe1 O1 2.0798(10) . ?
Fe1 O1 2.0798(10) 2_655 ?
Fe1 O3 2.1287(10) 2_655 ?
Fe1 O3 2.1287(10) . ?
Cl1 O5B 1.338(5) . ?
Cl1 O7 1.369(2) . ?
Cl1 O6B 1.385(5) . ?
Cl1 O5 1.403(2) . ?
Cl1 O4 1.4233(12) . ?
Cl1 O7B 1.427(6) . ?
Cl1 O6 1.442(2) . ?
O1 C6 1.2444(15) . ?
O2 C7 1.2445(16) . ?
O3 C13 1.440(2) . ?
O8 N4 1.220(3) . ?
O9 C16 1.405(3) . ?
N1 C1 1.3395(18) . ?
N1 C5 1.3510(16) . ?
N2 C7 1.3461(17) . ?
N2 C6 1.3529(15) . ?
N3 C12 1.3397(17) . ?
N3 C8 1.3454(17) . ?
N4 O8 1.220(3) 2 ?
N4 C15 1.390(4) . ?
C1 C2 1.3857(19) . ?
C2 C3 1.379(2) . ?
C3 C4 1.379(2) . ?
C4 C5 1.3853(18) . ?
C5 C6 1.4979(19) . ?
C7 C8 1.4953(17) . ?
C8 C9 1.381(2) . ?
C9 C10 1.392(2) . ?
C10 C11 1.385(2) . ?
C11 C12 1.376(2) . ?
C13 C14 1.366(5) . ?
C13 C14 1.493(5) 2_655 ?
C14 C14 0.903(7) 2_655 ?
C14 C13 1.493(5) 2_655 ?
